data_4305275
loop_
_publ_author_name
'Jacqueline M. Veauthier'
'Eric J. Schelter'
'Christin N. Carlson'
'Brian L. Scott'
'Ryan E. Da Re'
'J. D. Thompson'
'Jaqueline L. Kiplinger'
'David E. Morris'
'Kevin D. John'

_publ_section_title
;
Direct Comparison of the Magnetic and Electronic Properties of Samarocene
and Ytterbocene Terpyridine Complexes
;
_journal_name_full 'Inorganic Chemistry'
_journal_page_first 5841
_journal_page_last 5849
_journal_paper_doi 10.1021/ic8001465
_journal_volume 47
_journal_year 2008
_chemical_formula_sum 'C35 H41 N3 Sm'
_chemical_formula_weight 654.06
_chemical_name_systematic
; 

 ? 

;
_space_group_IT_number 60
_symmetry_cell_setting orthorhombic
_symmetry_space_group_name_Hall '-P 2n 2ab'
_symmetry_space_group_name_H-M 'P b c n'
_atom_sites_solution_hydrogens geom
_atom_sites_solution_primary direct
_atom_sites_solution_secondary difmap
_audit_creation_method SHELXL-97
_cell_angle_alpha 90.00
_cell_angle_beta 90.00
_cell_angle_gamma 90.00
_cell_formula_units_Z 4
_cell_length_a 14.540(3)
_cell_length_b 14.011(3)
_cell_length_c 14.152(3)
_cell_measurement_temperature 120(2)
_cell_volume 2883.0(11)
_computing_cell_refinement 'SAINT+, v. 7.06 (Bruker AXS, 2001)'
_computing_data_collection 'APEX II, v. 1.08 (Bruker AXS, 2003)'
_computing_data_reduction 'SAINT+, v. 7.06 (Bruker AXS, 2001)'
_computing_molecular_graphics 'SHELXTL, v. 6.10, (Bruker AXS, 2000)'
_computing_publication_material 'SHELXTL, v. 6.10, (Bruker AXS, 2000)'
_computing_structure_refinement 'SHELXL-97 (Sheldrick, 1997)'
_computing_structure_solution 'SHELXS-97 (Sheldrick, 1990)'
_diffrn_ambient_temperature 120(2)
_diffrn_measured_fraction_theta_full 1.000
_diffrn_measured_fraction_theta_max 0.959
_diffrn_measurement_device_type 'Bruker D8 with APEXII CCD'
_diffrn_measurement_method '\w scans'
_diffrn_radiation_monochromator graphite
_diffrn_radiation_source 'fine-focus sealed tube'
_diffrn_radiation_type MoK\a
_diffrn_radiation_wavelength 0.71073
_diffrn_reflns_av_R_equivalents 0.0579
_diffrn_reflns_av_sigmaI/netI 0.0337
_diffrn_reflns_limit_h_max 19
_diffrn_reflns_limit_h_min -19
_diffrn_reflns_limit_k_max 18
_diffrn_reflns_limit_k_min -18
_diffrn_reflns_limit_l_max 19
_diffrn_reflns_limit_l_min -18
_diffrn_reflns_number 32585
_diffrn_reflns_theta_full 25.00
_diffrn_reflns_theta_max 29.00
_diffrn_reflns_theta_min 2.02
_diffrn_standards_decay_% 0
_diffrn_standards_interval_count 0
_diffrn_standards_interval_time 0
_diffrn_standards_number 0
_exptl_absorpt_coefficient_mu 2.065
_exptl_absorpt_correction_T_max 0.8861
_exptl_absorpt_correction_T_min 0.7075
_exptl_absorpt_correction_type multi-scan
_exptl_absorpt_process_details 'SADABS 2.03 (Sheldrick, 2001)'
_exptl_crystal_colour dark
_exptl_crystal_density_diffrn 1.507
_exptl_crystal_density_method 'not measured'
_exptl_crystal_description block
_exptl_crystal_F_000 1336
_exptl_crystal_size_max 0.18
_exptl_crystal_size_mid 0.08
_exptl_crystal_size_min 0.06
_refine_diff_density_max 1.199
_refine_diff_density_min -0.550
_refine_diff_density_rms 0.094
_refine_ls_extinction_method none
_refine_ls_goodness_of_fit_ref 1.209
_refine_ls_hydrogen_treatment constr
_refine_ls_matrix_type full
_refine_ls_number_parameters 183
_refine_ls_number_reflns 3678
_refine_ls_number_restraints 0
_refine_ls_restrained_S_all 1.209
_refine_ls_R_factor_all 0.0475
_refine_ls_R_factor_gt 0.0259
_refine_ls_shift/su_max 0.002
_refine_ls_shift/su_mean 0.000
_refine_ls_structure_factor_coef Fsqd
_refine_ls_weighting_details 'calc w=1/[\s^2^(Fo^2^)+(0.0254P)^2^+0.0000P] where P=(Fo^2^+2Fc^2^)/3'
_refine_ls_weighting_scheme calc
_refine_ls_wR_factor_gt 0.0606
_refine_ls_wR_factor_ref 0.0667
_reflns_number_gt 2523
_reflns_number_total 3678
_reflns_threshold_expression >2sigma(I)
_cod_data_source_file ic8001465-file003_1.cif
_cod_data_source_block apx302a
_cod_original_cell_volume 2883.1(10)
_cod_database_code 4305275

loop_
_symmetry_equiv_pos_as_xyz
'x, y, z'
'-x+1/2, -y+1/2, z+1/2'
'-x, y, -z+1/2'
'x+1/2, -y+1/2, -z'
'-x, -y, -z'
'x-1/2, y-1/2, -z-1/2'
'x, -y, z-1/2'
'-x-1/2, y-1/2, z'

loop_
_atom_site_label
_atom_site_type_symbol
_atom_site_fract_x
_atom_site_fract_y
_atom_site_fract_z
_atom_site_U_iso_or_equiv
_atom_site_adp_type
_atom_site_occupancy
_atom_site_symmetry_multiplicity
_atom_site_calc_flag
_atom_site_refinement_flags
_atom_site_disorder_assembly
_atom_site_disorder_group
Sm1 Sm 0.5000 0.769165(13) 0.2500 0.01252(6) Uani 1 2 d S . .
N1 N 0.56215(14) 0.69367(16) 0.10337(14) 0.0186(5) Uani 1 1 d . . .
N2 N 0.5000 0.5944(2) 0.2500 0.0172(6) Uani 1 2 d S . .
C1 C 0.38470(17) 0.8392(2) 0.10902(18) 0.0219(6) Uani 1 1 d . . .
C2 C 0.38275(17) 0.91065(19) 0.17852(19) 0.0204(6) Uani 1 1 d . . .
C3 C 0.33680(16) 0.87317(19) 0.25844(16) 0.0172(5) Uani 1 1 d . . .
C4 C 0.31054(18) 0.77910(18) 0.23830(17) 0.0187(6) Uani 1 1 d . . .
C5 C 0.34112(18) 0.75695(19) 0.14615(19) 0.0205(6) Uani 1 1 d . . .
C6 C 0.4057(2) 0.8565(2) 0.00654(19) 0.0374(8) Uani 1 1 d . . .
H6A H 0.3522 0.8817 -0.0243 0.056 Uiso 1 1 calc R . .
H6B H 0.4231 0.7974 -0.0229 0.056 Uiso 1 1 calc R . .
H6C H 0.4554 0.9013 0.0013 0.056 Uiso 1 1 calc R . .
C7 C 0.4102(2) 1.01338(19) 0.1637(2) 0.0332(7) Uani 1 1 d . . .
H7A H 0.4705 1.0159 0.1362 0.050 Uiso 1 1 calc R . .
H7B H 0.4107 1.0460 0.2233 0.050 Uiso 1 1 calc R . .
H7C H 0.3670 1.0437 0.1221 0.050 Uiso 1 1 calc R . .
C8 C 0.30799(19) 0.9314(2) 0.34357(19) 0.0293(7) Uani 1 1 d . . .
H8A H 0.3587 0.9701 0.3641 0.044 Uiso 1 1 calc R . .
H8B H 0.2899 0.8893 0.3937 0.044 Uiso 1 1 calc R . .
H8C H 0.2572 0.9717 0.3268 0.044 Uiso 1 1 calc R . .
C9 C 0.24889(19) 0.7165(2) 0.2968(2) 0.0292(7) Uani 1 1 d . . .
H9A H 0.2558 0.7326 0.3624 0.044 Uiso 1 1 calc R . .
H9B H 0.2654 0.6508 0.2874 0.044 Uiso 1 1 calc R . .
H9C H 0.1861 0.7261 0.2781 0.044 Uiso 1 1 calc R . .
C10 C 0.3291(2) 0.6641(2) 0.0944(2) 0.0335(7) Uani 1 1 d . . .
H10A H 0.2814 0.6708 0.0479 0.050 Uiso 1 1 calc R . .
H10B H 0.3125 0.6150 0.1385 0.050 Uiso 1 1 calc R . .
H10C H 0.3857 0.6473 0.0637 0.050 Uiso 1 1 calc R . .
C11 C 0.59190(19) 0.7467(2) 0.03004(18) 0.0234(6) Uani 1 1 d . . .
H11 H 0.5839 0.8124 0.0332 0.028 Uiso 1 1 calc R . .
C12 C 0.63326(19) 0.7095(2) -0.04902(19) 0.0301(7) Uani 1 1 d . . .
H12 H 0.6502 0.7487 -0.0991 0.036 Uiso 1 1 calc R . .
C13 C 0.64902(19) 0.6124(2) -0.05239(19) 0.0329(8) Uani 1 1 d . . .
H13 H 0.6787 0.5853 -0.1040 0.039 Uiso 1 1 calc R . .
C14 C 0.62049(18) 0.5568(2) 0.0211(2) 0.0294(7) Uani 1 1 d . . .
H14 H 0.6318 0.4915 0.0200 0.035 Uiso 1 1 calc R . .
C15 C 0.57422(17) 0.5974(2) 0.09847(18) 0.0216(6) Uani 1 1 d . . .
C16 C 0.53840(19) 0.54236(19) 0.17667(19) 0.0209(6) Uani 1 1 d . . .
C17 C 0.5401(2) 0.4434(2) 0.1767(2) 0.0284(7) Uani 1 1 d . . .
H17 H 0.5682 0.4109 0.1272 0.034 Uiso 1 1 calc R . .
C18 C 0.5000 0.3924(3) 0.2500 0.0331(10) Uani 1 2 d S . .
H18 H 0.5000 0.3260 0.2500 0.040 Uiso 1 2 calc SR . .

loop_
_atom_site_aniso_label
_atom_site_aniso_U_11
_atom_site_aniso_U_22
_atom_site_aniso_U_33
_atom_site_aniso_U_23
_atom_site_aniso_U_13
_atom_site_aniso_U_12
Sm1 0.01201(10) 0.01290(10) 0.01264(10) 0.000 0.00051(8) 0.000
N1 0.0144(11) 0.0222(12) 0.0192(11) -0.0044(10) -0.0026(9) -0.0010(10)
N2 0.0139(14) 0.0192(16) 0.0185(15) 0.000 -0.0017(13) 0.000
C1 0.0183(14) 0.0287(16) 0.0187(13) 0.0064(12) 0.0016(11) 0.0054(12)
C2 0.0133(13) 0.0214(14) 0.0267(15) 0.0075(12) 0.0003(11) 0.0009(11)
C3 0.0133(12) 0.0192(13) 0.0191(13) 0.0004(11) 0.0016(11) 0.0036(10)
C4 0.0110(12) 0.0199(14) 0.0251(16) 0.0039(11) -0.0030(11) 0.0008(10)
C5 0.0177(14) 0.0228(15) 0.0209(14) -0.0026(11) -0.0079(11) 0.0038(11)
C6 0.0304(17) 0.059(2) 0.0228(15) 0.0114(16) 0.0001(13) 0.0133(16)
C7 0.0260(16) 0.0227(16) 0.051(2) 0.0123(15) -0.0002(14) 0.0017(13)
C8 0.0241(16) 0.0304(17) 0.0334(17) -0.0048(13) 0.0032(13) 0.0061(13)
C9 0.0197(15) 0.0343(18) 0.0336(17) 0.0104(14) -0.0025(14) -0.0083(13)
C10 0.0306(17) 0.0323(18) 0.0376(17) -0.0121(14) -0.0143(14) 0.0058(14)
C11 0.0198(15) 0.0298(16) 0.0206(15) -0.0028(12) 0.0011(12) -0.0032(12)
C12 0.0193(15) 0.052(2) 0.0189(14) -0.0049(14) 0.0026(12) -0.0041(14)
C13 0.0216(16) 0.054(2) 0.0227(15) -0.0186(15) -0.0011(12) 0.0056(15)
C14 0.0245(16) 0.0340(18) 0.0297(16) -0.0141(14) -0.0070(13) 0.0095(14)
C15 0.0150(13) 0.0262(16) 0.0235(14) -0.0069(12) -0.0094(11) 0.0031(11)
C16 0.0156(13) 0.0188(14) 0.0282(15) -0.0051(12) -0.0067(12) 0.0018(12)
C17 0.0241(15) 0.0217(16) 0.0393(17) -0.0099(14) -0.0089(14) 0.0063(13)
C18 0.033(2) 0.014(2) 0.052(3) 0.000 -0.018(2) 0.000

loop_
_atom_type_symbol
_atom_type_description
_atom_type_scat_dispersion_real
_atom_type_scat_dispersion_imag
_atom_type_scat_source
C C 0.0033 0.0016 'International Tables Vol C Tables 4.2.6.8 and 6.1.1.4'
H H 0.0000 0.0000 'International Tables Vol C Tables 4.2.6.8 and 6.1.1.4'
N N 0.0061 0.0033 'International Tables Vol C Tables 4.2.6.8 and 6.1.1.4'
Sm Sm -0.1638 3.4418 'International Tables Vol C Tables 4.2.6.8 and 6.1.1.4'

loop_
_geom_angle_atom_site_label_1
_geom_angle_atom_site_label_2
_geom_angle_atom_site_label_3
_geom_angle
_geom_angle_site_symmetry_1
_geom_angle_site_symmetry_3
_geom_angle_publ_flag
N2 Sm1 N1 64.95(5) . 3_655 ?
N2 Sm1 N1 64.95(5) . . ?
N1 Sm1 N1 129.90(10) 3_655 . ?
N2 Sm1 C5 86.42(6) . 3_655 ?
N1 Sm1 C5 80.40(7) 3_655 3_655 ?
N1 Sm1 C5 96.55(8) . 3_655 ?
N2 Sm1 C5 86.42(6) . . ?
N1 Sm1 C5 96.55(8) 3_655 . ?
N1 Sm1 C5 80.40(7) . . ?
C5 Sm1 C5 172.85(11) 3_655 . ?
N2 Sm1 C4 92.89(5) . 3_655 ?
N1 Sm1 C4 109.40(7) 3_655 3_655 ?
N1 Sm1 C4 73.17(7) . 3_655 ?
C5 Sm1 C4 29.72(7) 3_655 3_655 ?
C5 Sm1 C4 151.01(7) . 3_655 ?
N2 Sm1 C4 92.89(5) . . ?
N1 Sm1 C4 73.17(7) 3_655 . ?
N1 Sm1 C4 109.40(7) . . ?
C5 Sm1 C4 151.01(7) 3_655 . ?
C5 Sm1 C4 29.72(7) . . ?
C4 Sm1 C4 174.23(11) 3_655 . ?
N2 Sm1 C1 110.64(6) . 3_655 ?
N1 Sm1 C1 76.81(7) 3_655 3_655 ?
N1 Sm1 C1 121.77(7) . 3_655 ?
C5 Sm1 C1 29.68(7) 3_655 3_655 ?
C5 Sm1 C1 155.89(8) . 3_655 ?
C4 Sm1 C1 48.64(7) 3_655 3_655 ?
C4 Sm1 C1 128.71(7) . 3_655 ?
N2 Sm1 C1 110.64(6) . . ?
N1 Sm1 C1 121.77(7) 3_655 . ?
N1 Sm1 C1 76.81(7) . . ?
C5 Sm1 C1 155.89(8) 3_655 . ?
C5 Sm1 C1 29.68(7) . . ?
C4 Sm1 C1 128.71(7) 3_655 . ?
C4 Sm1 C1 48.64(7) . . ?
C1 Sm1 C1 138.73(12) 3_655 . ?
N2 Sm1 C3 121.52(6) . 3_655 ?
N1 Sm1 C3 124.40(7) 3_655 3_655 ?
N1 Sm1 C3 82.98(7) . 3_655 ?
C5 Sm1 C3 48.60(8) 3_655 3_655 ?
C5 Sm1 C3 136.60(8) . 3_655 ?
C4 Sm1 C3 29.25(8) 3_655 3_655 ?
C4 Sm1 C3 145.07(8) . 3_655 ?
C1 Sm1 C3 48.23(7) 3_655 3_655 ?
C1 Sm1 C3 107.31(8) . 3_655 ?
N2 Sm1 C3 121.52(6) . . ?
N1 Sm1 C3 82.98(7) 3_655 . ?
N1 Sm1 C3 124.40(7) . . ?
C5 Sm1 C3 136.60(8) 3_655 . ?
C5 Sm1 C3 48.60(8) . . ?
C4 Sm1 C3 145.07(8) 3_655 . ?
C4 Sm1 C3 29.25(8) . . ?
C1 Sm1 C3 107.31(8) 3_655 . ?
C1 Sm1 C3 48.23(7) . . ?
C3 Sm1 C3 116.96(11) 3_655 . ?
N2 Sm1 C2 135.00(6) . 3_655 ?
N1 Sm1 C2 102.69(7) 3_655 3_655 ?
N1 Sm1 C2 112.28(7) . 3_655 ?
C5 Sm1 C2 48.60(8) 3_655 3_655 ?
C5 Sm1 C2 138.55(8) . 3_655 ?
C4 Sm1 C2 48.44(7) 3_655 3_655 ?
C4 Sm1 C2 126.31(8) . 3_655 ?
C1 Sm1 C2 29.09(7) 3_655 3_655 ?
C1 Sm1 C2 112.05(8) . 3_655 ?
C3 Sm1 C2 29.32(7) 3_655 3_655 ?
C3 Sm1 C2 97.62(7) . 3_655 ?
C11 N1 C15 117.7(2) . . ?
C11 N1 Sm1 121.51(18) . . ?
C15 N1 Sm1 120.54(17) . . ?
C16 N2 C16 116.5(3) 3_655 . ?
C16 N2 Sm1 121.75(16) 3_655 . ?
C16 N2 Sm1 121.75(16) . . ?
C2 C1 C5 108.1(2) . . ?
C2 C1 C6 124.5(3) . . ?
C5 C1 C6 125.5(3) . . ?
C2 C1 Sm1 76.20(15) . . ?
C5 C1 Sm1 73.55(14) . . ?
C6 C1 Sm1 128.76(17) . . ?
C1 C2 C3 107.8(2) . . ?
C1 C2 C7 125.3(2) . . ?
C3 C2 C7 126.2(3) . . ?
C1 C2 Sm1 74.71(15) . . ?
C3 C2 Sm1 74.70(14) . . ?
C7 C2 Sm1 124.32(18) . . ?
C4 C3 C2 108.4(2) . . ?
C4 C3 C8 126.4(2) . . ?
C2 C3 C8 124.5(2) . . ?
C4 C3 Sm1 74.43(15) . . ?
C2 C3 Sm1 75.98(14) . . ?
C8 C3 Sm1 123.46(16) . . ?
C3 C4 C5 108.0(2) . . ?
C3 C4 C9 126.8(2) . . ?
C5 C4 C9 124.6(2) . . ?
C3 C4 Sm1 76.32(15) . . ?
C5 C4 Sm1 74.36(15) . . ?
C9 C4 Sm1 122.15(18) . . ?
C4 C5 C1 107.7(2) . . ?
C4 C5 C10 127.1(3) . . ?
C1 C5 C10 125.1(2) . . ?
C4 C5 Sm1 75.92(15) . . ?
C1 C5 Sm1 76.77(15) . . ?
C10 C5 Sm1 114.41(17) . . ?
N1 C11 C12 124.0(3) . . ?
C11 C12 C13 118.4(3) . . ?
C14 C13 C12 119.1(3) . . ?
C13 C14 C15 120.6(3) . . ?
N1 C15 C14 120.1(3) . . ?
N1 C15 C16 116.3(2) . . ?
C14 C15 C16 123.6(3) . . ?
N2 C16 C17 122.2(3) . . ?
N2 C16 C15 116.0(2) . . ?
C17 C16 C15 121.8(3) . . ?
C16 C17 C18 120.5(3) . . ?
C17 C18 C17 118.1(4) 3_655 . ?

loop_
_geom_bond_atom_site_label_1
_geom_bond_atom_site_label_2
_geom_bond_distance
_geom_bond_site_symmetry_2
_geom_bond_publ_flag
Sm1 N2 2.449(3) . ?
Sm1 N1 2.498(2) 3_655 ?
Sm1 N1 2.498(2) . ?
Sm1 C5 2.743(3) 3_655 ?
Sm1 C5 2.743(3) . ?
Sm1 C4 2.763(3) 3_655 ?
Sm1 C4 2.763(3) . ?
Sm1 C1 2.785(3) 3_655 ?
Sm1 C1 2.785(3) . ?
Sm1 C3 2.787(2) 3_655 ?
Sm1 C3 2.787(2) . ?
Sm1 C2 2.804(3) 3_655 ?
N1 C11 1.347(3) . ?
N1 C15 1.363(3) . ?
N2 C16 1.386(3) 3_655 ?
N2 C16 1.386(3) . ?
C1 C2 1.404(4) . ?
C1 C5 1.416(4) . ?
C1 C6 1.502(3) . ?
C2 C3 1.415(3) . ?
C2 C7 1.508(4) . ?
C3 C4 1.401(4) . ?
C3 C8 1.514(3) . ?
C4 C5 1.412(3) . ?
C4 C9 1.503(4) . ?
C5 C10 1.503(4) . ?
C11 C12 1.373(4) . ?
C12 C13 1.380(4) . ?
C13 C14 1.364(4) . ?
C14 C15 1.405(4) . ?
C15 C16 1.446(4) . ?
C16 C17 1.387(4) . ?
C17 C18 1.388(4) . ?
C18 C17 1.388(4) 3_655 ?
